data_7048682
loop_
_publ_author_name
'Shekurov, Ruslan'
'Khrizanforova, Vera'
'Gilmanova, Leysan'
'Khrizanforov, Mikhail'
'Miluykov, Vasily'
'Kataeva, Olga'
'Yamaleeva, Zilya'
'Burganov, Timur'
'Gerasimova, Tatiana'
'Khamatgalimov, Airat'
'Katsyuba, Sergey'
'Kovalenko, Valeri'
'Krupskaya, Yulia'
'Kataev, Vladislav'
'B\"uchner, Bernd'
'Bon, Volodymyr'
'Senkovska, Irena'
'Kaskel, Stefan'
'Gubaidullin, Aidar'
'Sinyashin, Oleg'
'Budnikova, Yulia'

_publ_section_title
;
 Zn and Co redox active coordination polymers as efficient
 electrocatalysts.
;
_journal_issue 11
_journal_name_full 'Dalton transactions (Cambridge, England : 2003)'
_journal_page_first 3601
_journal_page_last 3609
_journal_paper_doi 10.1039/c8dt04618b
_journal_volume 48
_journal_year 2019
_chemical_absolute_configuration ad
_chemical_formula_moiety 'C10 H10 Fe O4 P2 Zn'
_chemical_formula_sum 'C10 H10 Fe O4 P2 Zn'
_chemical_formula_weight 377.34
_space_group_crystal_system tetragonal
_space_group_IT_number 91
_space_group_name_Hall 'P 4w 2c'
_space_group_name_H-M_alt 'P 41 2 2'
_symmetry_space_group_name_Hall 'P 4w 2c'
_symmetry_space_group_name_H-M 'P 41 2 2'
_atom_sites_solution_hydrogens difmap
_audit_block_doi 10.5517/ccdc.csd.cc20h4l8
_audit_creation_method SHELXL-2014/7
_audit_update_record
;
2019-01-09 deposited with the CCDC.
2019-01-21 downloaded from the CCDC.
;
_cell_angle_alpha 90
_cell_angle_beta 90
_cell_angle_gamma 90
_cell_formula_units_Z 4
_cell_length_a 8.2537(12)
_cell_length_b 8.2537(12)
_cell_length_c 18.659(4)
_cell_measurement_reflns_used 2601
_cell_measurement_temperature 150(2)
_cell_measurement_theta_max 28.05
_cell_measurement_theta_min 2.48
_cell_volume 1271.1(4)
_computing_cell_refinement 'APEX3 v2016.5-0'
_computing_data_collection 'APEX3 v2016.5-0'
_computing_data_reduction 'SAINT NT v6.0 (Bruker AXS, 2003)'
_computing_molecular_graphics 'MERCURY 3.10.1 (Macrae, 2018)'
_computing_publication_material 'enCIFer (Allen et al. 2018)'
_computing_structure_refinement 'SHELXL-2014/7 (Sheldrick, 2014)'
_computing_structure_solution 'SHELXS-97 (Sheldrick, 2008)'
_diffrn_ambient_temperature 150(2)
_diffrn_measured_fraction_theta_full 0.999
_diffrn_measured_fraction_theta_max 0.992
_diffrn_measurement_device_type 'Bruker APEX-II CCD'
_diffrn_measurement_method '\f and \w scans'
_diffrn_radiation_monochromator graphite
_diffrn_radiation_probe x-ray
_diffrn_radiation_source 'fine-focus sealed tube'
_diffrn_radiation_type MoK\a
_diffrn_radiation_wavelength 0.71073
_diffrn_reflns_av_R_equivalents 0.0574
_diffrn_reflns_av_unetI/netI 0.0527
_diffrn_reflns_Laue_measured_fraction_full 0.999
_diffrn_reflns_Laue_measured_fraction_max 0.992
_diffrn_reflns_limit_h_max 8
_diffrn_reflns_limit_h_min -10
_diffrn_reflns_limit_k_max 7
_diffrn_reflns_limit_k_min -10
_diffrn_reflns_limit_l_max 19
_diffrn_reflns_limit_l_min -22
_diffrn_reflns_number 3369
_diffrn_reflns_point_group_measured_fraction_full 0.999
_diffrn_reflns_point_group_measured_fraction_max 0.992
_diffrn_reflns_theta_full 25.242
_diffrn_reflns_theta_max 25.618
_diffrn_reflns_theta_min 2.698
_exptl_absorpt_coefficient_mu 3.279
_exptl_absorpt_correction_T_max 0.876
_exptl_absorpt_correction_T_min 0.734
_exptl_absorpt_correction_type multi-scan
_exptl_absorpt_process_details 'SADABS, Bruker 2007'
_exptl_crystal_colour red
_exptl_crystal_density_diffrn 1.972
_exptl_crystal_description block
_exptl_crystal_F_000 752
_exptl_crystal_size_max 0.180
_exptl_crystal_size_mid 0.120
_exptl_crystal_size_min 0.120
_refine_diff_density_max 0.271
_refine_diff_density_min -0.266
_refine_diff_density_rms 0.061
_refine_ls_abs_structure_details
;
 Flack x determined using 346 quotients [(I+)-(I-)]/[(I+)+(I-)]
 (Parsons, Flack and Wagner, Acta Cryst. B69 (2013) 249-259).
;
_refine_ls_abs_structure_Flack 0.03(2)
_refine_ls_extinction_method none
_refine_ls_goodness_of_fit_ref 1.174
_refine_ls_hydrogen_treatment mixed
_refine_ls_matrix_type full
_refine_ls_number_parameters 86
_refine_ls_number_reflns 1194
_refine_ls_number_restraints 0
_refine_ls_restrained_S_all 1.174
_refine_ls_R_factor_all 0.0374
_refine_ls_R_factor_gt 0.0302
_refine_ls_shift/su_max 0.000
_refine_ls_shift/su_mean 0.000
_refine_ls_structure_factor_coef Fsqd
_refine_ls_weighting_details 'w=1/[\s^2^(Fo^2^)] where P=(Fo^2^+2Fc^2^)/3'
_refine_ls_weighting_scheme calc
_refine_ls_wR_factor_gt 0.0500
_refine_ls_wR_factor_ref 0.0510
_reflns_Friedel_coverage 0.571
_reflns_Friedel_fraction_full 1.000
_reflns_Friedel_fraction_max 0.991
_reflns_number_gt 1051
_reflns_number_total 1194
_reflns_threshold_expression 'I > 2\s(I)'
_cod_data_source_file c8dt04618b2.cif
_cod_data_source_block mil9
_cod_depositor_comments 'Adding full bibliography for 7048681--7048683.cif.'
_cod_original_cell_volume 1271.1(5)
_cod_database_code 7048682
_shelx_shelxl_version_number 2014/7
_shelx_space_group_comment
;
The symmetry employed for this shelxl refinement is uniquely defined
by the following loop, which should always be used as a source of
symmetry information in preference to the above space-group names.
They are only intended as comments.
;
_shelx_estimated_absorpt_t_min 0.590
_shelx_estimated_absorpt_t_max 0.694

loop_
_space_group_symop_operation_xyz
'x, y, z'
'-y, x, z+1/4'
'-x, -y, z+1/2'
'y, -x, z+3/4'
'x, -y, -z+1/2'
'y, x, -z+3/4'
'-x, y, -z'
'-y, -x, -z+1/4'

loop_
_atom_site_label
_atom_site_type_symbol
_atom_site_fract_x
_atom_site_fract_y
_atom_site_fract_z
_atom_site_U_iso_or_equiv
_atom_site_adp_type
_atom_site_occupancy
_atom_site_site_symmetry_order
_atom_site_calc_flag
_atom_site_refinement_flags_posn
_atom_site_refinement_flags_adp
_atom_site_refinement_flags_occupancy
Zn1 Zn 0.42716(8) 0.42716(8) 0.3750 0.0364(2) Uani 1 2 d S T P
Fe1 Fe 0.00158(15) 0.5000 0.2500 0.0429(3) Uani 1 2 d S T P
P1 P 0.34443(18) 0.26042(18) 0.22642(6) 0.0340(3) Uani 1 1 d . . .
H1P H 0.370(6) 0.106(7) 0.206(2) 0.041 Uiso 1 1 d . U .
O1 O 0.4104(5) 0.2624(5) 0.30155(15) 0.0423(10) Uani 1 1 d . . .
O2 O 0.4272(5) 0.3653(4) 0.17215(15) 0.0411(9) Uani 1 1 d . . .
C1 C 0.1330(7) 0.2963(7) 0.2273(2) 0.0400(14) Uani 1 1 d . . .
C2 C 0.0352(8) 0.3418(8) 0.1673(3) 0.0528(17) Uani 1 1 d . . .
H2 H 0.0729 0.3683 0.1218 0.063 Uiso 1 1 d R U .
C3 C -0.1270(9) 0.3403(9) 0.1888(3) 0.066(2) Uani 1 1 d . . .
H3 H -0.2155 0.3658 0.1601 0.079 Uiso 1 1 d R U .
C4 C -0.1342(9) 0.2971(9) 0.2610(3) 0.067(2) Uani 1 1 d . . .
H4 H -0.2280 0.2872 0.2882 0.080 Uiso 1 1 d R U .
C5 C 0.0255(8) 0.2690(8) 0.2848(3) 0.0545(17) Uani 1 1 d . . .
H5 H 0.0545 0.2362 0.3307 0.065 Uiso 1 1 d R U .

loop_
_atom_site_aniso_label
_atom_site_aniso_U_11
_atom_site_aniso_U_22
_atom_site_aniso_U_33
_atom_site_aniso_U_23
_atom_site_aniso_U_13
_atom_site_aniso_U_12
Zn1 0.0423(3) 0.0423(3) 0.0245(3) 0.0039(3) -0.0039(3) -0.0014(5)
Fe1 0.0349(7) 0.0619(8) 0.0321(4) 0.0038(5) 0.000 0.000
P1 0.0468(9) 0.0319(8) 0.0234(5) 0.0011(5) -0.0006(5) 0.0004(7)
O1 0.051(3) 0.052(2) 0.0235(13) -0.0010(16) -0.0080(17) 0.006(2)
O2 0.045(2) 0.041(2) 0.0368(14) 0.0123(14) 0.0083(18) 0.005(2)
C1 0.046(4) 0.041(4) 0.032(2) 0.005(2) -0.001(2) -0.004(2)
C2 0.053(5) 0.067(4) 0.038(3) -0.005(3) -0.009(3) -0.003(3)
C3 0.049(4) 0.081(6) 0.068(4) -0.003(4) -0.016(3) -0.015(3)
C4 0.051(4) 0.071(5) 0.079(4) 0.008(4) 0.015(4) -0.016(3)
C5 0.050(5) 0.064(4) 0.050(3) 0.011(3) 0.006(3) -0.010(3)

loop_
_atom_type_symbol
_atom_type_description
_atom_type_scat_dispersion_real
_atom_type_scat_dispersion_imag
_atom_type_scat_source
C C 0.0033 0.0016 'International Tables Vol C Tables 4.2.6.8 and 6.1.1.4'
H H 0.0000 0.0000 'International Tables Vol C Tables 4.2.6.8 and 6.1.1.4'
Fe Fe 0.3463 0.8444 'International Tables Vol C Tables 4.2.6.8 and 6.1.1.4'
O O 0.0106 0.0060 'International Tables Vol C Tables 4.2.6.8 and 6.1.1.4'
P P 0.1023 0.0942 'International Tables Vol C Tables 4.2.6.8 and 6.1.1.4'
Zn Zn 0.2839 1.4301 'International Tables Vol C Tables 4.2.6.8 and 6.1.1.4'

loop_
_geom_angle_atom_site_label_1
_geom_angle_atom_site_label_2
_geom_angle_atom_site_label_3
_geom_angle
_geom_angle_site_symmetry_1
_geom_angle_site_symmetry_3
O2 Zn1 O2 102.0(2) 2_655 5_565
O2 Zn1 O1 107.56(15) 2_655 6
O2 Zn1 O1 112.78(18) 5_565 6
O2 Zn1 O1 112.78(18) 2_655 .
O2 Zn1 O1 107.55(15) 5_565 .
O1 Zn1 O1 113.6(2) 6 .
C5 Fe1 C5 168.8(4) 5_565 .
C5 Fe1 C4 149.9(3) 5_565 .
C5 Fe1 C4 40.8(2) . .
C5 Fe1 C4 40.8(2) 5_565 5_565
C5 Fe1 C4 149.9(3) . 5_565
C4 Fe1 C4 112.8(4) . 5_565
C5 Fe1 C2 110.3(2) 5_565 .
C5 Fe1 C2 68.1(2) . .
C4 Fe1 C2 67.8(3) . .
C4 Fe1 C2 121.9(2) 5_565 .
C5 Fe1 C2 68.1(2) 5_565 5_565
C5 Fe1 C2 110.3(2) . 5_565
C4 Fe1 C2 121.9(2) . 5_565
C4 Fe1 C2 67.8(3) 5_565 5_565
C2 Fe1 C2 164.3(4) . 5_565
C5 Fe1 C3 67.8(3) 5_565 5_565
C5 Fe1 C3 118.7(3) . 5_565
C4 Fe1 C3 100.9(3) . 5_565
C4 Fe1 C3 40.1(3) 5_565 5_565
C2 Fe1 C3 155.1(3) . 5_565
C2 Fe1 C3 40.1(3) 5_565 5_565
C5 Fe1 C3 118.7(3) 5_565 .
C5 Fe1 C3 67.8(3) . .
C4 Fe1 C3 40.1(3) . .
C4 Fe1 C3 100.9(3) 5_565 .
C2 Fe1 C3 40.1(3) . .
C2 Fe1 C3 155.1(3) 5_565 .
C3 Fe1 C3 117.3(4) 5_565 .
C5 Fe1 C1 40.6(2) 5_565 5_565
C5 Fe1 C1 131.0(2) . 5_565
C4 Fe1 C1 162.2(2) . 5_565
C4 Fe1 C1 68.6(3) 5_565 5_565
C2 Fe1 C1 127.6(2) . 5_565
C2 Fe1 C1 41.0(2) 5_565 5_565
C3 Fe1 C1 68.2(3) 5_565 5_565
C3 Fe1 C1 157.3(2) . 5_565
C5 Fe1 C1 131.0(2) 5_565 .
C5 Fe1 C1 40.6(2) . .
C4 Fe1 C1 68.6(3) . .
C4 Fe1 C1 162.2(2) 5_565 .
C2 Fe1 C1 41.0(2) . .
C2 Fe1 C1 127.6(2) 5_565 .
C3 Fe1 C1 157.3(2) 5_565 .
C3 Fe1 C1 68.2(3) . .
C1 Fe1 C1 116.0(3) 5_565 .
O2 P1 O1 117.3(2) . .
O2 P1 C1 111.1(2) . .
O1 P1 C1 110.3(2) . .
O2 P1 H1P 107(2) . .
O1 P1 H1P 102.6(17) . .
C1 P1 H1P 108(2) . .
P1 O1 Zn1 133.9(3) . .
P1 O2 Zn1 145.4(2) . 4_564
C5 C1 C2 106.4(5) . .
C5 C1 P1 126.9(4) . .
C2 C1 P1 126.4(4) . .
C5 C1 Fe1 68.9(4) . .
C2 C1 Fe1 69.4(3) . .
P1 C1 Fe1 131.4(3) . .
C3 C2 C1 108.2(5) . .
C3 C2 Fe1 70.0(4) . .
C1 C2 Fe1 69.7(3) . .
C3 C2 H2 125.8 . .
C1 C2 H2 126.0 . .
Fe1 C2 H2 125.8 . .
C4 C3 C2 108.7(6) . .
C4 C3 Fe1 69.3(4) . .
C2 C3 Fe1 69.9(4) . .
C4 C3 H3 125.6 . .
C2 C3 H3 125.7 . .
Fe1 C3 H3 125.8 . .
C3 C4 C5 107.9(6) . .
C3 C4 Fe1 70.6(4) . .
C5 C4 Fe1 69.6(4) . .
C3 C4 H4 125.9 . .
C5 C4 H4 126.3 . .
Fe1 C4 H4 126.1 . .
C4 C5 C1 108.8(5) . .
C4 C5 Fe1 69.7(4) . .
C1 C5 Fe1 70.6(3) . .
C4 C5 H5 125.4 . .
C1 C5 H5 125.8 . .
Fe1 C5 H5 126.5 . .

loop_
_geom_bond_atom_site_label_1
_geom_bond_atom_site_label_2
_geom_bond_distance
_geom_bond_site_symmetry_2
Zn1 O2 1.926(3) 2_655
Zn1 O2 1.926(3) 5_565
Zn1 O1 1.936(4) 6
Zn1 O1 1.936(4) .
Fe1 C5 2.023(7) 5_565
Fe1 C5 2.023(7) .
Fe1 C4 2.025(7) .
Fe1 C4 2.025(7) 5_565
Fe1 C2 2.041(6) .
Fe1 C2 2.041(6) 5_565
Fe1 C3 2.041(6) 5_565
Fe1 C3 2.041(7) .
Fe1 C1 2.045(6) 5_565
Fe1 C1 2.045(6) .
P1 O2 1.497(3) .
P1 O1 1.504(3) .
P1 C1 1.770(6) .
P1 H1P 1.34(5) .
O2 Zn1 1.926(3) 4_564
C1 C5 1.410(7) .
C1 C2 1.430(7) .
C2 C3 1.399(9) .
C2 H2 0.9301 .
C3 C4 1.393(9) .
C3 H3 0.9299 .
C4 C5 1.410(9) .
C4 H4 0.9298 .
C5 H5 0.9301 .

loop_
_geom_torsion_atom_site_label_1
_geom_torsion_atom_site_label_2
_geom_torsion_atom_site_label_3
_geom_torsion_atom_site_label_4
_geom_torsion
_geom_torsion_site_symmetry_4
O2 P1 O1 Zn1 64.2(4) .
C1 P1 O1 Zn1 -64.3(4) .
O1 P1 O2 Zn1 -94.3(4) 4_564
C1 P1 O2 Zn1 33.8(5) 4_564
O2 P1 C1 C5 -155.3(5) .
O1 P1 C1 C5 -23.5(6) .
O2 P1 C1 C2 32.0(6) .
O1 P1 C1 C2 163.8(5) .
O2 P1 C1 Fe1 -61.8(3) .
O1 P1 C1 Fe1 70.1(4) .
C5 C1 C2 C3 -0.4(7) .
P1 C1 C2 C3 173.5(5) .
Fe1 C1 C2 C3 -59.6(5) .
C5 C1 C2 Fe1 59.2(4) .
P1 C1 C2 Fe1 -126.9(5) .
C1 C2 C3 C4 0.7(8) .
Fe1 C2 C3 C4 -58.7(5) .
C1 C2 C3 Fe1 59.4(4) .
C2 C3 C4 C5 -0.8(9) .
Fe1 C3 C4 C5 -59.8(5) .
C2 C3 C4 Fe1 59.0(5) .
C3 C4 C5 C1 0.5(8) .
Fe1 C4 C5 C1 -59.9(5) .
C3 C4 C5 Fe1 60.5(5) .
C2 C1 C5 C4 -0.1(7) .
P1 C1 C5 C4 -173.9(5) .
Fe1 C1 C5 C4 59.4(5) .
C2 C1 C5 Fe1 -59.5(4) .
P1 C1 C5 Fe1 126.7(5) .
